data_1519616
loop_
_publ_author_name
'Itoh, Takahito'
'Tachino, Kyoko'
'Akira, Naoki'
'Uno, Takahiro'
'Kubo, Masataka'
'Tohnai, Norimitsu'
'Miyata, Mikiji'

_publ_section_title
;
 Twofold Helical Polymerization: Thermal Solid-State Polymerization of
 7-Cyano-7-(2&#x2032;-haloethoxycarbonyl)-1,4-benzoquinone Methides
;
_journal_issue 9
_journal_name_full Macromolecules
_journal_page_first 2935
_journal_paper_doi 10.1021/ma502606s
_journal_volume 48
_journal_year 2015
_chemical_formula_moiety 'C11 H8 I N O3'
_chemical_formula_sum 'C11 H8 I N O3'
_chemical_formula_weight 329.09
_space_group_IT_number 2
_symmetry_cell_setting triclinic
_symmetry_Int_Tables_number 2
_symmetry_space_group_name_Hall '-P 1'
_symmetry_space_group_name_H-M 'P -1'
_cell_angle_alpha 90.007(3)
_cell_angle_beta 90.047(3)
_cell_angle_gamma 96.421(3)
_cell_formula_units_Z 4
_cell_length_a 8.2224(3)
_cell_length_b 9.2785(3)
_cell_length_c 15.4339(7)
_cell_measurement_reflns_used 3110
_cell_measurement_temperature 213.1
_cell_measurement_theta_max 68.2
_cell_measurement_theta_min 4.8
_cell_volume 1170.09(8)
_computing_cell_refinement PROCESS-AUTO
_computing_data_collection PROCESS-AUTO
_computing_data_reduction CrystalStructure
_computing_publication_material 'CrystalStructure 3.7.0'
_computing_structure_refinement SHELXL
_diffrn_detector_area_resol_mean 10.00
_diffrn_measured_fraction_theta_full 0.971
_diffrn_measured_fraction_theta_max 0.971
_diffrn_measurement_device_type 'Rigaku RAXIS-RAPID'
_diffrn_measurement_method \w
_diffrn_radiation_type 'Cu K\a'
_diffrn_radiation_wavelength 1.54187
_diffrn_reflns_limit_h_max 9
_diffrn_reflns_limit_h_min 0
_diffrn_reflns_limit_k_max 11
_diffrn_reflns_limit_k_min -11
_diffrn_reflns_limit_l_max 18
_diffrn_reflns_limit_l_min -18
_diffrn_reflns_number 4157
_diffrn_reflns_theta_full 68.25
_diffrn_reflns_theta_max 68.25
_exptl_absorpt_coefficient_mu 21.458
_exptl_absorpt_correction_type none
_exptl_crystal_colour unknown
_exptl_crystal_density_diffrn 1.868
_exptl_crystal_density_method 'not measured'
_exptl_crystal_description unknown
_exptl_crystal_F_000 632.00
_exptl_crystal_size_max 0.40
_exptl_crystal_size_mid 0.40
_exptl_crystal_size_min 0.30
_refine_diff_density_max 2.64
_refine_diff_density_min -2.83
_refine_ls_extinction_method none
_refine_ls_goodness_of_fit_ref 4.767
_refine_ls_hydrogen_treatment refall
_refine_ls_number_parameters 290
_refine_ls_number_reflns 4157
_refine_ls_R_factor_gt 0.1495
_refine_ls_shift/su_max 0.0000
_refine_ls_structure_factor_coef Fsqd
_refine_ls_weighting_details 'w = 1/[\s^2^(Fo^2^)+(0.1000P)^2^+0.0000P] where P=(Fo^2^+2Fc^2^)/3'
_refine_ls_weighting_scheme calc
_refine_ls_wR_factor_ref 0.4875
_reflns_number_gt 3625
_reflns_number_total 4157
_reflns_threshold_expression F^2^>2.0\s(F^2^)
_cod_data_source_file ma502606s_si_004.cif
_cod_data_source_block '_IQM4'
_cod_depositor_comments 'Adding full bibliography for 1519616--1519619.cif.'
_cod_original_formula_sum 'C22 H16 I2 N2 O6 '
_cod_database_code 1519616

loop_
_symmetry_equiv_pos_site_id
_symmetry_equiv_pos_as_xyz
1 +X,+Y,+Z
2 -X,-Y,-Z

loop_
_atom_site_label
_atom_site_type_symbol
_atom_site_fract_x
_atom_site_fract_y
_atom_site_fract_z
_atom_site_U_iso_or_equiv
_atom_site_adp_type
_atom_site_occupancy
_atom_site_symmetry_multiplicity
_atom_site_calc_flag
_atom_site_refinement_flags
I(1) I 0.53688(17) -0.60558(12) 0.85926(9) 0.0844(6) Uani 1.00 1 d .
I(2) I 0.03676(18) -0.60533(12) 0.64057(9) 0.0845(6) Uani 1.00 1 d .
O(1) O 0.3591(17) -0.1922(11) 0.8049(6) 0.074(3) Uani 1.00 1 d .
O(2) O -0.1394(14) -0.1903(12) 0.6960(6) 0.070(2) Uani 1.00 1 d .
O(3) O 0.3895(18) -0.1457(12) 0.9484(8) 0.086(3) Uani 1.00 1 d .
O(4) O -0.1112(18) -0.1471(12) 0.5529(8) 0.087(3) Uani 1.00 1 d .
O(6) O -0.513(2) 0.3552(14) 0.4051(8) 0.100(4) Uani 1.00 1 d .
O(7) O -0.0215(15) 0.3528(14) 1.0938(7) 0.076(3) Uani 1.00 1 d .
N(1) N 0.190(2) 0.0595(17) 0.6980(11) 0.092(5) Uani 1.00 1 d .
N(2) N -0.315(2) 0.0603(19) 0.7999(11) 0.095(5) Uani 1.00 1 d .
C(1) C 0.1859(16) 0.0940(14) 0.9175(8) 0.053(3) Uani 1.00 1 d .
C(2) C 0.208(2) 0.0793(15) 1.0134(10) 0.063(3) Uani 1.00 1 d .
C(3) C 0.1408(18) 0.1597(16) 1.0687(9) 0.064(3) Uani 1.00 1 d .
C(4) C 0.0435(19) 0.2853(17) 1.0409(9) 0.066(3) Uani 1.00 1 d .
C(5) C 0.023(2) 0.2935(14) 0.9457(8) 0.061(3) Uani 1.00 1 d .
C(6) C 0.087(2) 0.2150(18) 0.8939(12) 0.086(5) Uani 1.00 1 d .
C(7) C 0.2408(19) 0.0081(14) 0.8561(11) 0.061(3) Uani 1.00 1 d .
C(8) C 0.334(2) -0.1144(16) 0.8767(10) 0.066(3) Uani 1.00 1 d .
C(9) C 0.465(2) -0.3086(19) 0.8147(10) 0.075(4) Uani 1.00 1 d .
C(10) C 0.376(2) -0.441(2) 0.8418(15) 0.090(5) Uani 1.00 1 d .
C(11) C 0.219(2) 0.0314(14) 0.7724(9) 0.065(3) Uani 1.00 1 d .
C(12) C -0.3169(17) 0.0963(13) 0.5786(8) 0.052(3) Uani 1.00 1 d .
C(13) C -0.300(2) 0.0829(16) 0.4892(11) 0.076(4) Uani 1.00 1 d .
C(14) C -0.357(2) 0.1656(18) 0.4307(8) 0.072(4) Uani 1.00 1 d .
C(15) C -0.456(2) 0.2811(15) 0.4582(7) 0.062(3) Uani 1.00 1 d .
C(16) C -0.470(2) 0.2946(16) 0.5495(8) 0.067(4) Uani 1.00 1 d .
C(17) C -0.4111(18) 0.2123(14) 0.6099(8) 0.055(3) Uani 1.00 1 d .
C(18) C -0.2562(19) 0.0076(14) 0.6425(11) 0.062(3) Uani 1.00 1 d .
C(19) C -0.1646(18) -0.1125(15) 0.6201(9) 0.058(3) Uani 1.00 1 d .
C(20) C -0.029(2) -0.3036(16) 0.6856(8) 0.079(5) Uani 1.00 1 d .
C(21) C -0.125(3) -0.442(2) 0.6493(17) 0.114(8) Uani 1.00 1 d .
C(22) C -0.286(2) 0.0297(17) 0.7315(9) 0.067(3) Uani 1.00 1 d .
H(1) H 0.2736 0.0097 1.0341 0.075 Uiso 1.00 1 c R
H(2) H 0.1515 0.1407 1.1282 0.077 Uiso 1.00 1 c R
H(3) H -0.0421 0.3619 0.9234 0.073 Uiso 1.00 1 c R
H(4) H 0.0725 0.2326 0.8346 0.103 Uiso 1.00 1 c R
H(5) H 0.5190 -0.3238 0.7592 0.089 Uiso 1.00 1 c R
H(6) H 0.5510 -0.2789 0.8573 0.089 Uiso 1.00 1 c R
H(7) H 0.2934 -0.4735 0.7982 0.108 Uiso 1.00 1 c R
H(8) H 0.3201 -0.4262 0.8964 0.108 Uiso 1.00 1 c R
H(9) H -0.2422 0.0076 0.4692 0.091 Uiso 1.00 1 c R
H(10) H -0.3363 0.1517 0.3716 0.087 Uiso 1.00 1 c R
H(11) H -0.5267 0.3704 0.5694 0.080 Uiso 1.00 1 c R
H(12) H -0.4287 0.2272 0.6692 0.067 Uiso 1.00 1 c R
H(13) H 0.0193 -0.3243 0.7417 0.095 Uiso 1.00 1 c R
H(14) H 0.0603 -0.2696 0.6459 0.095 Uiso 1.00 1 c R
H(15) H -0.1688 -0.4231 0.5919 0.137 Uiso 1.00 1 c R
H(16) H -0.2168 -0.4745 0.6877 0.137 Uiso 1.00 1 c R

loop_
_atom_site_aniso_label
_atom_site_aniso_U_11
_atom_site_aniso_U_22
_atom_site_aniso_U_33
_atom_site_aniso_U_12
_atom_site_aniso_U_13
_atom_site_aniso_U_23
I(1) 0.1020(11) 0.0538(8) 0.1003(10) 0.0219(6) -0.0015(7) -0.0047(6)
I(2) 0.1042(11) 0.0532(8) 0.0993(10) 0.0224(6) -0.0056(7) -0.0171(6)
O(1) 0.130(9) 0.052(5) 0.044(4) 0.026(5) 0.003(5) -0.011(4)
O(2) 0.092(7) 0.069(6) 0.055(5) 0.031(5) -0.011(5) -0.013(4)
O(3) 0.136(10) 0.055(6) 0.076(7) 0.049(6) -0.019(6) -0.029(5)
O(4) 0.137(11) 0.056(6) 0.076(7) 0.049(6) 0.013(7) -0.000(5)
O(6) 0.172(13) 0.071(7) 0.063(6) 0.040(8) -0.057(8) -0.009(5)
O(7) 0.085(7) 0.092(8) 0.055(5) 0.026(6) 0.024(5) -0.017(5)
N(1) 0.122(13) 0.062(8) 0.099(11) 0.046(8) -0.017(9) -0.018(7)
N(2) 0.127(14) 0.090(11) 0.076(10) 0.045(10) -0.026(9) 0.014(8)
C(1) 0.048(6) 0.054(7) 0.052(6) -0.018(5) -0.011(5) -0.003(5)
C(2) 0.091(10) 0.043(6) 0.057(7) 0.015(6) 0.008(7) -0.000(5)
C(3) 0.072(9) 0.068(8) 0.050(7) 0.004(6) -0.007(6) 0.001(6)
C(4) 0.076(9) 0.076(9) 0.050(7) 0.028(7) 0.005(6) -0.024(6)
C(5) 0.095(10) 0.045(6) 0.046(6) 0.025(6) 0.023(6) -0.010(5)
C(6) 0.133(16) 0.052(8) 0.075(10) 0.027(9) -0.029(10) -0.006(7)
C(7) 0.070(8) 0.039(6) 0.071(9) -0.003(5) -0.005(6) -0.009(5)
C(8) 0.096(11) 0.044(7) 0.059(8) 0.011(7) -0.001(7) -0.016(5)
C(9) 0.087(11) 0.089(11) 0.053(7) 0.030(8) 0.032(7) 0.018(7)
C(10) 0.107(14) 0.060(10) 0.105(14) 0.023(9) -0.000(11) -0.006(9)
C(11) 0.097(11) 0.043(6) 0.054(7) 0.008(6) 0.008(6) -0.016(5)
C(12) 0.066(7) 0.034(5) 0.055(7) 0.005(5) -0.013(5) -0.019(5)
C(13) 0.117(14) 0.042(7) 0.069(9) 0.017(7) -0.021(9) 0.005(6)
C(14) 0.101(11) 0.076(9) 0.035(6) -0.015(8) 0.017(6) -0.021(6)
C(15) 0.093(10) 0.059(7) 0.032(5) 0.007(6) -0.004(5) -0.030(5)
C(16) 0.115(12) 0.057(8) 0.033(6) 0.028(7) -0.014(6) -0.008(5)
C(17) 0.084(9) 0.045(6) 0.039(5) 0.012(5) 0.008(5) -0.013(4)
C(18) 0.073(9) 0.036(6) 0.077(9) 0.006(5) -0.011(6) -0.009(5)
C(19) 0.067(8) 0.039(6) 0.065(8) -0.008(5) 0.016(6) -0.027(5)
C(20) 0.157(17) 0.051(7) 0.031(6) 0.020(9) 0.007(8) -0.022(5)
C(21) 0.15(2) 0.086(14) 0.116(17) 0.045(14) -0.028(15) 0.010(12)
C(22) 0.084(10) 0.070(9) 0.047(7) 0.009(7) 0.013(6) -0.006(6)

loop_
_atom_type_symbol
_atom_type_description
_atom_type_scat_dispersion_real
_atom_type_scat_dispersion_imag
_atom_type_scat_source
C C 0.018 0.009
;
International Tables for Crystallography
(1992, Vol. C, Tables 4.2.6.8 and 6.1.1.4)
;
H H 0.000 0.000
;
International Tables for Crystallography
(1992, Vol. C, Table 6.1.1.4)
;
I I -0.326 6.836
;
International Tables for Crystallography
(1992, Vol. C, Tables 4.2.6.8 and 6.1.1.4)
;
N N 0.031 0.018
;
International Tables for Crystallography
(1992, Vol. C, Tables 4.2.6.8 and 6.1.1.4)
;
O O 0.049 0.032
;
International Tables for Crystallography
(1992, Vol. C, Tables 4.2.6.8 and 6.1.1.4)
;

loop_
_geom_angle_atom_site_label_1
_geom_angle_atom_site_label_2
_geom_angle_atom_site_label_3
_geom_angle
C(8) O(1) C(9) 116.7(12)
C(19) O(2) C(20) 114.4(11)
C(2) C(1) C(6) 112.9(13)
C(2) C(1) C(7) 125.9(13)
C(6) C(1) C(7) 121.1(13)
C(1) C(2) C(3) 122.1(14)
C(2) C(3) C(4) 122.8(13)
O(7) C(4) C(3) 120.4(13)
O(7) C(4) C(5) 126.3(15)
C(3) C(4) C(5) 112.6(13)
C(4) C(5) C(6) 123.5(16)
C(1) C(6) C(5) 125.8(16)
C(1) C(7) C(8) 122.7(14)
C(1) C(7) C(11) 121.8(14)
C(8) C(7) C(11) 115.4(14)
O(1) C(8) O(3) 121.4(15)
O(1) C(8) C(7) 111.1(13)
O(3) C(8) C(7) 127.5(15)
O(1) C(9) C(10) 112.0(16)
I(1) C(10) C(9) 110.8(15)
N(1) C(11) C(7) 175.2(18)
C(13) C(12) C(17) 117.1(13)
C(13) C(12) C(18) 126.5(14)
C(17) C(12) C(18) 116.4(12)
C(12) C(13) C(14) 125.8(16)
C(13) C(14) C(15) 119.4(13)
O(6) C(15) C(14) 120.1(12)
O(6) C(15) C(16) 125.9(15)
C(14) C(15) C(16) 113.9(13)
C(15) C(16) C(17) 127.4(15)
C(12) C(17) C(16) 116.2(12)
C(12) C(18) C(19) 121.9(14)
C(12) C(18) C(22) 121.0(14)
C(19) C(18) C(22) 117.1(14)
O(2) C(19) O(4) 120.7(14)
O(2) C(19) C(18) 108.3(13)
O(4) C(19) C(18) 130.9(15)
O(2) C(20) C(21) 109.6(18)
I(2) C(21) C(20) 108.3(18)
N(2) C(22) C(18) 173.2(19)
C(1) C(2) H(1) 119.0
C(3) C(2) H(1) 118.9
C(2) C(3) H(2) 118.6
C(4) C(3) H(2) 118.6
C(4) C(5) H(3) 118.3
C(6) C(5) H(3) 118.3
C(1) C(6) H(4) 117.1
C(5) C(6) H(4) 117.1
O(1) C(9) H(5) 109.2
O(1) C(9) H(6) 109.2
C(10) C(9) H(5) 109.2
C(10) C(9) H(6) 109.2
H(5) C(9) H(6) 107.9
I(1) C(10) H(7) 109.5
I(1) C(10) H(8) 109.5
C(9) C(10) H(7) 109.5
C(9) C(10) H(8) 109.5
H(7) C(10) H(8) 108.1
C(12) C(13) H(9) 117.1
C(14) C(13) H(9) 117.1
C(13) C(14) H(10) 120.3
C(15) C(14) H(10) 120.3
C(15) C(16) H(11) 116.3
C(17) C(16) H(11) 116.3
C(12) C(17) H(12) 121.9
C(16) C(17) H(12) 121.9
O(2) C(20) H(13) 109.7
O(2) C(20) H(14) 109.7
C(21) C(20) H(13) 109.7
C(21) C(20) H(14) 109.7
H(13) C(20) H(14) 108.2
I(2) C(21) H(15) 110.0
I(2) C(21) H(16) 110.0
C(20) C(21) H(15) 110.0
C(20) C(21) H(16) 110.0
H(15) C(21) H(16) 108.4

loop_
_geom_bond_atom_site_label_1
_geom_bond_atom_site_label_2
_geom_bond_distance
I(1) C(10) 2.14(2)
I(2) C(21) 2.13(2)
O(1) C(8) 1.352(19)
O(1) C(9) 1.47(2)
O(2) C(19) 1.404(18)
O(2) C(20) 1.47(2)
O(3) C(8) 1.25(2)
O(4) C(19) 1.185(19)
O(6) C(15) 1.20(2)
O(7) C(4) 1.19(2)
N(1) C(11) 1.21(2)
N(2) C(22) 1.12(2)
C(1) C(2) 1.50(2)
C(1) C(6) 1.50(2)
C(1) C(7) 1.35(2)
C(2) C(3) 1.30(2)
C(3) C(4) 1.55(2)
C(4) C(5) 1.482(19)
C(5) C(6) 1.24(2)
C(7) C(8) 1.47(2)
C(7) C(11) 1.33(2)
C(9) C(10) 1.42(2)
C(12) C(13) 1.39(2)
C(12) C(17) 1.48(2)
C(12) C(18) 1.41(2)
C(13) C(14) 1.31(2)
C(14) C(15) 1.47(2)
C(15) C(16) 1.420(17)
C(16) C(17) 1.33(2)
C(18) C(19) 1.45(2)
C(18) C(22) 1.42(2)
C(20) C(21) 1.54(2)
C(2) H(1) 0.940
C(3) H(2) 0.940
C(5) H(3) 0.940
C(6) H(4) 0.940
C(9) H(5) 0.980
C(9) H(6) 0.980
C(10) H(7) 0.980
C(10) H(8) 0.980
C(13) H(9) 0.940
C(14) H(10) 0.940
C(16) H(11) 0.940
C(17) H(12) 0.940
C(20) H(13) 0.980
C(20) H(14) 0.980
C(21) H(15) 0.980
C(21) H(16) 0.980

loop_
_geom_contact_atom_site_label_1
_geom_contact_atom_site_label_2
_geom_contact_distance
_geom_contact_site_symmetry_2
I(1) N(2) 3.576(19) 64501
I(1) C(9) 2.962(18) .
I(2) N(1) 3.596(17) 54501
I(2) C(20) 2.992(16) .
O(1) O(3) 2.265(15) .
O(1) O(7) 3.384(17) 55702
O(1) N(1) 3.29(2) .
O(1) N(2) 3.36(2) 65501
O(1) C(1) 3.599(18) .
O(1) C(7) 2.330(19) .
O(1) C(10) 2.40(2) .
O(1) C(11) 2.535(19) .
O(1) C(22) 3.561(19) 65501
O(2) O(4) 2.253(16) .
O(2) O(6) 3.458(19) 45602
O(2) N(1) 3.36(2) .
O(2) N(2) 3.29(2) .
O(2) C(11) 3.595(19) .
O(2) C(18) 2.318(19) .
O(2) C(21) 2.46(2) .
O(2) C(22) 2.55(2) .
O(3) O(1) 2.265(15) .
O(3) O(3) 3.470(16) 65702
O(3) O(7) 3.460(18) 55702
O(3) C(1) 2.968(19) .
O(3) C(2) 2.88(2) .
O(3) C(2) 3.35(2) 65702
O(3) C(7) 2.44(2) .
O(3) C(9) 2.67(2) .
O(3) C(10) 3.19(2) .
O(3) C(11) 3.545(19) .
O(4) O(2) 2.253(16) .
O(4) O(4) 3.515(17) 55602
O(4) O(6) 3.52(2) 45602
O(4) C(12) 2.996(19) .
O(4) C(13) 2.95(2) .
O(4) C(13) 3.43(2) 55602
O(4) C(18) 2.40(2) .
O(4) C(20) 2.64(2) .
O(4) C(21) 3.11(2) .
O(4) C(22) 3.59(2) .
O(6) O(2) 3.458(19) 45602
O(6) O(4) 3.52(2) 45602
O(6) C(9) 3.45(2) 55602
O(6) C(13) 3.48(2) .
O(6) C(14) 2.32(2) .
O(6) C(16) 2.335(18) .
O(6) C(16) 3.34(2) 46602
O(6) C(17) 3.563(18) .
O(6) C(19) 3.30(2) 45602
O(6) C(21) 3.28(3) 45602
O(7) O(1) 3.384(17) 55702
O(7) O(3) 3.460(18) 55702
O(7) C(2) 3.55(2) .
O(7) C(3) 2.38(2) .
O(7) C(5) 2.390(17) .
O(7) C(5) 3.339(19) 56702
O(7) C(6) 3.49(2) .
O(7) C(8) 3.23(2) 55702
O(7) C(10) 3.27(2) 55702
O(7) C(20) 3.466(17) 55702
N(1) I(2) 3.596(17) 56501
N(1) O(1) 3.29(2) .
N(1) O(2) 3.36(2) .
N(1) C(1) 3.40(2) .
N(1) C(6) 3.50(2) .
N(1) C(7) 2.53(2) .
N(1) C(8) 3.47(2) .
N(1) C(13) 3.34(2) 55602
N(1) C(14) 3.29(2) 55602
N(1) C(19) 3.39(2) .
N(2) I(1) 3.576(19) 46501
N(2) O(1) 3.36(2) 45501
N(2) O(2) 3.29(2) .
N(2) C(2) 3.31(2) 55702
N(2) C(3) 3.31(2) 55702
N(2) C(8) 3.37(2) 45501
N(2) C(12) 3.43(2) .
N(2) C(17) 3.39(2) .
N(2) C(18) 2.54(2) .
N(2) C(19) 3.50(2) .
C(1) O(1) 3.599(18) .
C(1) O(3) 2.968(19) .
C(1) N(1) 3.40(2) .
C(1) C(3) 2.451(19) .
C(1) C(3) 3.375(19) 55702
C(1) C(4) 2.94(2) .
C(1) C(5) 2.44(2) .
C(1) C(8) 2.48(2) .
C(1) C(11) 2.337(19) .
C(2) O(3) 2.88(2) .
C(2) O(3) 3.35(2) 65702
C(2) O(7) 3.55(2) .
C(2) N(2) 3.31(2) 55702
C(2) C(2) 3.60(2) 55702
C(2) C(4) 2.50(2) .
C(2) C(5) 2.84(2) .
C(2) C(6) 2.50(2) .
C(2) C(7) 2.54(2) .
C(2) C(8) 3.03(2) .
C(3) O(7) 2.38(2) .
C(3) N(2) 3.31(2) 55702
C(3) C(1) 2.451(19) .
C(3) C(1) 3.375(19) 55702
C(3) C(5) 2.52(2) .
C(3) C(6) 2.79(2) .
C(3) C(7) 3.54(2) 55702
C(4) C(1) 2.94(2) .
C(4) C(2) 2.50(2) .
C(4) C(6) 2.40(2) .
C(4) C(8) 3.56(2) 55702
C(5) O(7) 2.390(17) .
C(5) O(7) 3.339(19) 56702
C(5) C(1) 2.44(2) .
C(5) C(2) 2.84(2) .
C(5) C(3) 2.52(2) .
C(6) O(7) 3.49(2) .
C(6) N(1) 3.50(2) .
C(6) C(2) 2.50(2) .
C(6) C(3) 2.79(2) .
C(6) C(4) 2.40(2) .
C(6) C(7) 2.48(2) .
C(6) C(11) 2.83(2) .
C(7) O(1) 2.330(19) .
C(7) O(3) 2.44(2) .
C(7) N(1) 2.53(2) .
C(7) C(2) 2.54(2) .
C(7) C(3) 3.54(2) 55702
C(7) C(6) 2.48(2) .
C(8) O(7) 3.23(2) 55702
C(8) N(1) 3.47(2) .
C(8) N(2) 3.37(2) 65501
C(8) C(1) 2.48(2) .
C(8) C(2) 3.03(2) .
C(8) C(4) 3.56(2) 55702
C(8) C(9) 2.40(2) .
C(8) C(10) 3.14(2) .
C(8) C(11) 2.37(2) .
C(9) I(1) 2.962(18) .
C(9) O(3) 2.67(2) .
C(9) O(6) 3.45(2) 55602
C(9) C(8) 2.40(2) .
C(10) O(1) 2.40(2) .
C(10) O(3) 3.19(2) .
C(10) O(7) 3.27(2) 55702
C(10) C(8) 3.14(2) .
C(11) O(1) 2.535(19) .
C(11) O(2) 3.595(19) .
C(11) O(3) 3.545(19) .
C(11) C(1) 2.337(19) .
C(11) C(6) 2.83(2) .
C(11) C(8) 2.37(2) .
C(12) O(4) 2.996(19) .
C(12) N(2) 3.43(2) .
C(12) C(13) 3.55(2) 45602
C(12) C(14) 2.404(19) .
C(12) C(14) 3.41(2) 45602
C(12) C(15) 2.851(19) .
C(12) C(16) 2.38(2) .
C(12) C(19) 2.50(2) .
C(12) C(22) 2.459(19) .
C(13) O(4) 2.95(2) .
C(13) O(4) 3.43(2) 55602
C(13) O(6) 3.48(2) .
C(13) N(1) 3.34(2) 55602
C(13) C(12) 3.55(2) 45602
C(13) C(13) 3.49(2) 45602
C(13) C(15) 2.40(2) .
C(13) C(16) 2.70(2) .
C(13) C(17) 2.45(2) .
C(13) C(18) 2.50(2) .
C(13) C(19) 3.01(2) .
C(14) O(6) 2.32(2) .
C(14) N(1) 3.29(2) 55602
C(14) C(12) 2.404(19) .
C(14) C(12) 3.41(2) 45602
C(14) C(16) 2.43(2) .
C(14) C(17) 2.841(18) .
C(14) C(18) 3.58(2) 45602
C(15) C(12) 2.851(19) .
C(15) C(13) 2.40(2) .
C(15) C(17) 2.464(17) .
C(15) C(19) 3.54(2) 45602
C(16) O(6) 2.335(18) .
C(16) O(6) 3.34(2) 46602
C(16) C(12) 2.38(2) .
C(16) C(13) 2.70(2) .
C(16) C(14) 2.43(2) .
C(17) O(6) 3.563(18) .
C(17) N(2) 3.39(2) .
C(17) C(13) 2.45(2) .
C(17) C(14) 2.841(18) .
C(17) C(15) 2.464(17) .
C(17) C(18) 2.45(2) .
C(17) C(22) 2.80(2) .
C(18) O(2) 2.318(19) .
C(18) O(4) 2.40(2) .
C(18) N(2) 2.54(2) .
C(18) C(13) 2.50(2) .
C(18) C(14) 3.58(2) 45602
C(18) C(17) 2.45(2) .
C(19) O(6) 3.30(2) 45602
C(19) N(1) 3.39(2) .
C(19) N(2) 3.50(2) .
C(19) C(12) 2.50(2) .
C(19) C(13) 3.01(2) .
C(19) C(15) 3.54(2) 45602
C(19) C(20) 2.42(2) .
C(19) C(21) 3.14(2) .
C(19) C(22) 2.45(2) .
C(20) I(2) 2.992(16) .
C(20) O(4) 2.64(2) .
C(20) O(7) 3.466(17) 55702
C(20) C(19) 2.42(2) .
C(21) O(2) 2.46(2) .
C(21) O(4) 3.11(2) .
C(21) O(6) 3.28(3) 45602
C(21) C(19) 3.14(2) .
C(22) O(1) 3.561(19) 45501
C(22) O(2) 2.55(2) .
C(22) O(4) 3.59(2) .
C(22) C(12) 2.459(19) .
C(22) C(17) 2.80(2) .
C(22) C(19) 2.45(2) .
I(1) H(5) 3.055 .
I(1) H(6) 3.020 .
I(1) H(7) 2.635 .
I(1) H(8) 2.635 .
I(1) H(12) 3.345 64501
I(1) H(16) 3.472 65501
I(2) H(4) 3.379 54501
I(2) H(7) 3.359 .
I(2) H(13) 3.056 .
I(2) H(14) 3.101 .
I(2) H(15) 2.630 .
I(2) H(16) 2.630 .
O(1) H(5) 2.019 .
O(1) H(6) 2.019 .
O(1) H(7) 2.607 .
O(1) H(8) 2.580 .
O(1) H(10) 2.760 55602
O(1) H(13) 3.080 .
O(1) H(14) 3.488 .
O(2) H(2) 2.755 55702
O(2) H(5) 3.099 45501
O(2) H(6) 3.591 45501
O(2) H(13) 2.026 .
O(2) H(14) 2.026 .
O(2) H(15) 2.681 .
O(2) H(16) 2.645 .
O(3) H(1) 2.246 .
O(3) H(1) 2.924 65702
O(3) H(5) 3.576 .
O(3) H(6) 2.374 .
O(3) H(8) 2.722 .
O(4) H(9) 2.289 .
O(4) H(9) 3.065 55602
O(4) H(13) 3.569 .
O(4) H(14) 2.386 .
O(4) H(15) 2.622 .
O(6) H(5) 2.552 55602
O(6) H(10) 2.561 .
O(6) H(11) 2.543 .
O(6) H(11) 2.561 46602
O(6) H(15) 2.759 45602
O(6) H(16) 2.959 45602
O(7) H(2) 2.609 .
O(7) H(3) 2.638 .
O(7) H(3) 2.653 56702
O(7) H(7) 3.098 55702
O(7) H(8) 2.625 55702
O(7) H(13) 2.552 55702
N(1) H(4) 2.885 .
N(1) H(9) 2.699 55602
N(1) H(10) 2.638 55602
N(1) H(12) 3.367 65501
N(1) H(14) 3.222 .
N(2) H(1) 2.672 55702
N(2) H(2) 2.658 55702
N(2) H(4) 3.439 .
N(2) H(6) 3.337 45501
N(2) H(12) 2.770 .
C(1) H(1) 2.121 .
C(1) H(2) 3.296 .
C(1) H(2) 3.403 55702
C(1) H(3) 3.278 .
C(1) H(4) 2.104 .
C(2) H(2) 1.935 .
C(2) H(4) 3.352 .
C(2) H(6) 3.240 65702
C(3) H(1) 1.938 .
C(3) H(3) 3.383 .
C(3) H(6) 2.883 65702
C(4) H(1) 3.349 .
C(4) H(2) 2.161 .
C(4) H(3) 2.098 .
C(4) H(3) 3.320 56702
C(4) H(4) 3.234 .
C(4) H(8) 3.530 55702
C(4) H(13) 3.420 55702
C(5) H(1) 3.525 55702
C(5) H(2) 3.375 .
C(5) H(4) 1.864 .
C(5) H(8) 3.449 56501
C(6) H(1) 3.364 .
C(6) H(3) 1.875 .
C(6) H(7) 3.511 56501
C(7) H(1) 2.761 .
C(7) H(2) 3.373 55702
C(7) H(4) 2.648 .
C(8) H(1) 2.757 .
C(8) H(1) 3.544 65702
C(8) H(5) 3.170 .
C(8) H(6) 2.495 .
C(8) H(7) 3.526 .
C(8) H(8) 2.898 .
C(9) H(2) 3.467 65702
C(9) H(7) 1.980 .
C(9) H(8) 1.980 .
C(9) H(10) 3.444 55602
C(10) H(5) 1.977 .
C(10) H(6) 1.977 .
C(10) H(13) 3.591 .
C(11) H(4) 2.521 .
C(11) H(10) 3.022 55602
C(11) H(13) 3.548 .
C(11) H(14) 3.533 .
C(12) H(9) 2.005 .
C(12) H(10) 3.241 .
C(12) H(10) 3.543 45602
C(12) H(11) 3.232 .
C(12) H(12) 2.128 .
C(13) H(10) 1.957 .
C(13) H(12) 3.310 .
C(13) H(14) 3.237 55602
C(14) H(5) 3.597 55602
C(14) H(9) 1.926 .
C(14) H(11) 3.274 .
C(14) H(14) 2.789 55602
C(15) H(5) 3.425 55602
C(15) H(9) 3.247 .
C(15) H(10) 2.111 .
C(15) H(11) 2.020 .
C(15) H(11) 3.281 46602
C(15) H(12) 3.306 .
C(15) H(15) 3.574 45602
C(16) H(9) 3.475 45602
C(16) H(10) 3.289 .
C(16) H(12) 1.992 .
C(16) H(15) 3.458 56501
C(16) H(16) 3.530 56501
C(17) H(9) 3.293 .
C(17) H(9) 3.532 45602
C(17) H(11) 1.938 .
C(17) H(16) 3.376 56501
C(18) H(9) 2.677 .
C(18) H(10) 3.514 45602
C(18) H(12) 2.642 .
C(19) H(9) 2.690 .
C(19) H(13) 3.214 .
C(19) H(14) 2.511 .
C(19) H(15) 2.911 .
C(19) H(16) 3.497 .
C(20) H(2) 3.451 55702
C(20) H(10) 3.292 55602
C(20) H(15) 2.087 .
C(20) H(16) 2.087 .
C(21) H(13) 2.084 .
C(21) H(14) 2.084 .
C(22) H(2) 2.969 55702
C(22) H(5) 3.511 45501
C(22) H(6) 3.593 45501
C(22) H(12) 2.475 .
H(1) O(3) 2.246 .
H(1) O(3) 2.924 65702
H(1) N(2) 2.672 55702
H(1) C(1) 2.121 .
H(1) C(3) 1.938 .
H(1) C(4) 3.349 .
H(1) C(5) 3.525 55702
H(1) C(6) 3.364 .
H(1) C(7) 2.761 .
H(1) C(8) 2.757 .
H(1) C(8) 3.544 65702
H(1) H(2) 2.206 .
H(1) H(6) 3.211 65702
H(2) O(2) 2.755 55702
H(2) O(7) 2.609 .
H(2) N(2) 2.658 55702
H(2) C(1) 3.296 .
H(2) C(1) 3.403 55702
H(2) C(2) 1.935 .
H(2) C(4) 2.161 .
H(2) C(5) 3.375 .
H(2) C(7) 3.373 55702
H(2) C(9) 3.467 65702
H(2) C(20) 3.451 55702
H(2) C(22) 2.969 55702
H(2) H(1) 2.206 .
H(2) H(5) 3.494 65702
H(2) H(6) 2.641 65702
H(2) H(13) 3.074 55702
H(3) O(7) 2.638 .
H(3) O(7) 2.653 56702
H(3) C(1) 3.278 .
H(3) C(3) 3.383 .
H(3) C(4) 2.098 .
H(3) C(4) 3.320 56702
H(3) C(6) 1.875 .
H(3) H(3) 3.498 56702
H(3) H(4) 2.111 .
H(3) H(7) 3.570 56501
H(3) H(8) 3.406 56501
H(4) I(2) 3.379 56501
H(4) N(1) 2.885 .
H(4) N(2) 3.439 .
H(4) C(1) 2.104 .
H(4) C(2) 3.352 .
H(4) C(4) 3.234 .
H(4) C(5) 1.864 .
H(4) C(7) 2.648 .
H(4) C(11) 2.521 .
H(4) H(3) 2.111 .
H(4) H(7) 3.153 56501
H(5) I(1) 3.055 .
H(5) O(1) 2.019 .
H(5) O(2) 3.099 65501
H(5) O(3) 3.576 .
H(5) O(6) 2.552 55602
H(5) C(8) 3.170 .
H(5) C(10) 1.977 .
H(5) C(14) 3.597 55602
H(5) C(15) 3.425 55602
H(5) C(22) 3.511 65501
H(5) H(2) 3.494 65702
H(5) H(6) 1.585 .
H(5) H(7) 2.271 .
H(5) H(8) 2.779 .
H(5) H(10) 3.068 55602
H(5) H(16) 2.929 65501
H(6) I(1) 3.020 .
H(6) O(1) 2.019 .
H(6) O(2) 3.591 65501
H(6) O(3) 2.374 .
H(6) N(2) 3.337 65501
H(6) C(2) 3.240 65702
H(6) C(3) 2.883 65702
H(6) C(8) 2.495 .
H(6) C(10) 1.977 .
H(6) C(22) 3.593 65501
H(6) H(1) 3.211 65702
H(6) H(2) 2.641 65702
H(6) H(5) 1.585 .
H(6) H(7) 2.778 .
H(6) H(8) 2.293 .
H(7) I(1) 2.635 .
H(7) I(2) 3.359 .
H(7) O(1) 2.607 .
H(7) O(7) 3.098 55702
H(7) C(6) 3.511 54501
H(7) C(8) 3.526 .
H(7) C(9) 1.980 .
H(7) H(3) 3.570 54501
H(7) H(4) 3.153 54501
H(7) H(5) 2.271 .
H(7) H(6) 2.778 .
H(7) H(8) 1.586 .
H(7) H(13) 2.908 .
H(8) I(1) 2.635 .
H(8) O(1) 2.580 .
H(8) O(3) 2.722 .
H(8) O(7) 2.625 55702
H(8) C(4) 3.530 55702
H(8) C(5) 3.449 54501
H(8) C(8) 2.898 .
H(8) C(9) 1.980 .
H(8) H(3) 3.406 54501
H(8) H(5) 2.779 .
H(8) H(6) 2.293 .
H(8) H(7) 1.586 .
H(9) O(4) 2.289 .
H(9) O(4) 3.065 55602
H(9) N(1) 2.699 55602
H(9) C(12) 2.005 .
H(9) C(14) 1.926 .
H(9) C(15) 3.247 .
H(9) C(16) 3.475 45602
H(9) C(17) 3.293 .
H(9) C(17) 3.532 45602
H(9) C(18) 2.677 .
H(9) C(19) 2.690 .
H(9) H(10) 2.209 .
H(9) H(14) 3.239 55602
H(10) O(1) 2.760 55602
H(10) O(6) 2.561 .
H(10) N(1) 2.638 55602
H(10) C(9) 3.444 55602
H(10) C(11) 3.022 55602
H(10) C(12) 3.241 .
H(10) C(12) 3.543 45602
H(10) C(13) 1.957 .
H(10) C(15) 2.111 .
H(10) C(16) 3.289 .
H(10) C(18) 3.514 45602
H(10) C(20) 3.292 55602
H(10) H(5) 3.068 55602
H(10) H(9) 2.209 .
H(10) H(13) 3.391 55602
H(10) H(14) 2.422 55602
H(11) O(6) 2.543 .
H(11) O(6) 2.561 46602
H(11) C(12) 3.232 .
H(11) C(14) 3.274 .
H(11) C(15) 2.020 .
H(11) C(15) 3.281 46602
H(11) C(17) 1.938 .
H(11) H(11) 3.215 46602
H(11) H(12) 2.242 .
H(11) H(15) 3.345 56501
H(11) H(16) 3.327 56501
H(12) I(1) 3.345 46501
H(12) N(1) 3.367 45501
H(12) N(2) 2.770 .
H(12) C(12) 2.128 .
H(12) C(13) 3.310 .
H(12) C(15) 3.306 .
H(12) C(16) 1.992 .
H(12) C(18) 2.642 .
H(12) C(22) 2.475 .
H(12) H(11) 2.242 .
H(12) H(16) 3.115 56501
H(13) I(2) 3.056 .
H(13) O(1) 3.080 .
H(13) O(2) 2.026 .
H(13) O(4) 3.569 .
H(13) O(7) 2.552 55702
H(13) C(4) 3.420 55702
H(13) C(10) 3.591 .
H(13) C(11) 3.548 .
H(13) C(19) 3.214 .
H(13) C(21) 2.084 .
H(13) H(2) 3.074 55702
H(13) H(7) 2.908 .
H(13) H(10) 3.391 55602
H(13) H(14) 1.588 .
H(13) H(15) 2.873 .
H(13) H(16) 2.407 .
H(14) I(2) 3.101 .
H(14) O(1) 3.488 .
H(14) O(2) 2.026 .
H(14) O(4) 2.386 .
H(14) N(1) 3.222 .
H(14) C(11) 3.533 .
H(14) C(13) 3.237 55602
H(14) C(14) 2.789 55602
H(14) C(19) 2.511 .
H(14) C(21) 2.084 .
H(14) H(9) 3.239 55602
H(14) H(10) 2.422 55602
H(14) H(13) 1.588 .
H(14) H(15) 2.381 .
H(14) H(16) 2.873 .
H(15) I(2) 2.630 .
H(15) O(2) 2.681 .
H(15) O(4) 2.622 .
H(15) O(6) 2.759 45602
H(15) C(15) 3.574 45602
H(15) C(16) 3.458 54501
H(15) C(19) 2.911 .
H(15) C(20) 2.087 .
H(15) H(11) 3.345 54501
H(15) H(13) 2.873 .
H(15) H(14) 2.381 .
H(15) H(16) 1.590 .
H(16) I(1) 3.472 45501
H(16) I(2) 2.630 .
H(16) O(2) 2.645 .
H(16) O(6) 2.959 45602
H(16) C(16) 3.530 54501
H(16) C(17) 3.376 54501
H(16) C(19) 3.497 .
H(16) C(20) 2.087 .
H(16) H(5) 2.929 45501
H(16) H(11) 3.327 54501
H(16) H(12) 3.115 54501
H(16) H(13) 2.407 .
H(16) H(14) 2.873 .
H(16) H(15) 1.590 .

loop_
_geom_torsion_atom_site_label_1
_geom_torsion_atom_site_label_2
_geom_torsion_atom_site_label_3
_geom_torsion_atom_site_label_4
_geom_torsion
C(8) O(1) C(9) C(10) 87.0(18)
C(9) O(1) C(8) O(3) -4(2)
C(9) O(1) C(8) C(7) 173.7(13)
C(19) O(2) C(20) C(21) -83.0(16)
C(20) O(2) C(19) O(4) 6(2)
C(20) O(2) C(19) C(18) -172.1(12)
C(2) C(1) C(6) C(5) -3(2)
C(6) C(1) C(2) C(3) 3(2)
C(2) C(1) C(7) C(8) -0.3(17)
C(2) C(1) C(7) C(11) -178.3(14)
C(7) C(1) C(2) C(3) -174.5(14)
C(6) C(1) C(7) C(8) -178.0(14)
C(6) C(1) C(7) C(11) 4(2)
C(7) C(1) C(6) C(5) 175.2(17)
C(1) C(2) C(3) C(4) -5(2)
C(2) C(3) C(4) O(7) 177.3(15)
C(2) C(3) C(4) C(5) 6(2)
O(7) C(4) C(5) C(6) -176.0(18)
C(3) C(4) C(5) C(6) -5(2)
C(4) C(5) C(6) C(1) 4(2)
C(1) C(7) C(8) O(1) 173.5(13)
C(1) C(7) C(8) O(3) -9(2)
C(1) C(7) C(11) N(1) -13(20)
C(8) C(7) C(11) N(1) 169(19)
C(11) C(7) C(8) O(1) -8(2)
C(11) C(7) C(8) O(3) 169.2(16)
O(1) C(9) C(10) I(1) -178.1(10)
C(13) C(12) C(17) C(16) -0.8(17)
C(17) C(12) C(13) C(14) 1(2)
C(13) C(12) C(18) C(19) 0.2(18)
C(13) C(12) C(18) C(22) -177.9(15)
C(18) C(12) C(13) C(14) 179.8(12)
C(17) C(12) C(18) C(19) 178.6(12)
C(17) C(12) C(18) C(22) 0.5(16)
C(18) C(12) C(17) C(16) -179.3(13)
C(12) C(13) C(14) C(15) -3(2)
C(13) C(14) C(15) O(6) -177.9(17)
C(13) C(14) C(15) C(16) 3(2)
O(6) C(15) C(16) C(17) 178.2(17)
C(14) C(15) C(16) C(17) -3(2)
C(15) C(16) C(17) C(12) 2(2)
C(12) C(18) C(19) O(2) -172.6(12)
C(12) C(18) C(19) O(4) 9(2)
C(12) C(18) C(22) N(2) -16(16)
C(19) C(18) C(22) N(2) 166(14)
C(22) C(18) C(19) O(2) 5.5(18)
C(22) C(18) C(19) O(4) -172.7(16)
O(2) C(20) C(21) I(2) -177.5(10)
